data_2208730
loop_
_publ_author_name
'Harrison, William T. A.'
'Yathirajan, H. S.'
'Sarojini, B. K.'
'Narayana, B.'
'Indira, J.'

_publ_section_title
;
 1-(4-Chlorophenyl)-3-(4-methoxyphenyl)prop-2-en-1-one
;
_journal_coeditor_code SJ2028
_journal_issue 4
_journal_name_full 'Acta Crystallographica Section E'
_journal_page_first o1647
_journal_page_last o1649
_journal_paper_doi 10.1107/S1600536806010865
_journal_volume 62
_journal_year 2006
_chemical_formula_iupac 'C16 H13 Cl O2'
_chemical_formula_moiety 'C16 H13 Cl O2'
_chemical_formula_sum 'C16 H13 Cl O2'
_chemical_formula_weight 272.71
_chemical_name_systematic
;
1-(4-Chlorophenyl)-3-(4-methoxyphenyl)prop-2-en-1-one
;
_space_group_IT_number 33
_symmetry_cell_setting orthorhombic
_symmetry_space_group_name_Hall 'P 2c -2n'
_symmetry_space_group_name_H-M 'P n a 21'
_atom_sites_solution_hydrogens geom
_atom_sites_solution_primary direct
_atom_sites_solution_secondary none
_audit_creation_method SHELXL-97
_cell_angle_alpha 90.00
_cell_angle_beta 90.00
_cell_angle_gamma 90.00
_cell_formula_units_Z 4
_cell_length_a 12.8179(4)
_cell_length_b 25.5550(6)
_cell_length_c 3.91750(10)
_cell_measurement_reflns_used 1708
_cell_measurement_temperature 120(2)
_cell_measurement_theta_max 27.48
_cell_measurement_theta_min 2.91
_cell_volume 1283.22(6)
_computing_cell_refinement 'HKL SCALEPACK (Otwinowski & Minor 1997)'
_computing_data_collection 'Collect (Nonius, 1998)'
_computing_data_reduction
;
HKL DENZO (Otwinowski & Minor 1997), SCALEPACK and SORTAV
(Blessing 1995)
;
_computing_molecular_graphics 'ORTEP3 (Farrugia, 1997)'
_computing_publication_material SHELXL97
_computing_structure_refinement 'SHELXL97 (Sheldrick, 1997)'
_computing_structure_solution 'SHELXS97 (Sheldrick, 1997)'
_diffrn_ambient_temperature 120(2)
_diffrn_measured_fraction_theta_full 0.988
_diffrn_measured_fraction_theta_max 0.988
_diffrn_measurement_device_type 'Nonius KappaCCD'
_diffrn_measurement_method '\w and \f'
_diffrn_radiation_monochromator graphite
_diffrn_radiation_source 'fine-focus sealed tube'
_diffrn_radiation_type MoK\a
_diffrn_radiation_wavelength 0.71073
_diffrn_reflns_av_R_equivalents 0.0279
_diffrn_reflns_av_sigmaI/netI 0.0321
_diffrn_reflns_limit_h_max 16
_diffrn_reflns_limit_h_min -9
_diffrn_reflns_limit_k_max 32
_diffrn_reflns_limit_k_min -33
_diffrn_reflns_limit_l_max 5
_diffrn_reflns_limit_l_min -5
_diffrn_reflns_number 8514
_diffrn_reflns_theta_full 27.50
_diffrn_reflns_theta_max 27.50
_diffrn_reflns_theta_min 3.19
_diffrn_standards_number 0
_exptl_absorpt_coefficient_mu 0.291
_exptl_absorpt_correction_T_max 0.944
_exptl_absorpt_correction_T_min 0.868
_exptl_absorpt_correction_type multi-scan
_exptl_absorpt_process_details '(SADABS; Bruker, 2003)'
_exptl_crystal_colour colourless
_exptl_crystal_density_diffrn 1.412
_exptl_crystal_density_method 'not measured'
_exptl_crystal_description slab
_exptl_crystal_F_000 568
_exptl_crystal_size_max 0.50
_exptl_crystal_size_mid 0.40
_exptl_crystal_size_min 0.20
_refine_diff_density_max 0.231
_refine_diff_density_min -0.218
_refine_ls_abs_structure_details 'Flack (1983), 1131 Friedel pairs'
_refine_ls_abs_structure_Flack 0.02(6)
_refine_ls_extinction_method none
_refine_ls_goodness_of_fit_ref 1.044
_refine_ls_hydrogen_treatment constr
_refine_ls_matrix_type full
_refine_ls_number_parameters 173
_refine_ls_number_reflns 2815
_refine_ls_number_restraints 1
_refine_ls_restrained_S_all 1.044
_refine_ls_R_factor_all 0.0337
_refine_ls_R_factor_gt 0.0286
_refine_ls_shift/su_max 0.001
_refine_ls_shift/su_mean 0.000
_refine_ls_structure_factor_coef Fsqd
_refine_ls_weighting_details 'calc w=1/[\s^2^(Fo^2^)+(0.0355P)^2^+0.2552P] where P=(Fo^2^+2Fc^2^)/3'
_refine_ls_weighting_scheme calc
_refine_ls_wR_factor_gt 0.0685
_refine_ls_wR_factor_ref 0.0711
_reflns_number_gt 2569
_reflns_number_total 2815
_reflns_threshold_expression I>2\s(I)
_cod_data_source_file sj2028.cif
_cod_data_source_block I
_cod_database_code 2208730
_cod_database_fobs_code 2208730

loop_
_symmetry_equiv_pos_as_xyz
'x, y, z'
'-x, -y, z+1/2'
'-x+1/2, y+1/2, z+1/2'
'x+1/2, -y+1/2, z'

loop_
_atom_site_type_symbol
_atom_site_label
_atom_site_fract_x
_atom_site_fract_y
_atom_site_fract_z
_atom_site_U_iso_or_equiv
_atom_site_adp_type
_atom_site_calc_flag
_atom_site_refinement_flags
_atom_site_occupancy
C C1 0.19574(12) 0.20035(6) 0.2960(4) 0.0205(4) Uani d . 1
H H1 0.2650 0.2112 0.2462 0.025 Uiso calc R 1
C C2 0.12683(13) 0.23537(5) 0.4453(5) 0.0218(3) Uani d . 1
H H2 0.1483 0.2700 0.4976 0.026 Uiso calc R 1
C C3 0.02617(12) 0.21890(6) 0.5169(4) 0.0200(3) Uani d . 1
C C4 -0.00692(12) 0.16853(6) 0.4450(5) 0.0236(3) Uani d . 1
H H4 -0.0760 0.1577 0.4979 0.028 Uiso calc R 1
C C5 0.06269(12) 0.13431(6) 0.2947(4) 0.0222(4) Uani d . 1
H H5 0.0407 0.0997 0.2424 0.027 Uiso calc R 1
C C6 0.16443(10) 0.14935(5) 0.2180(5) 0.0173(3) Uani d . 1
C C7 0.23496(12) 0.11027(6) 0.0517(4) 0.0190(3) Uani d . 1
C C8 0.34886(12) 0.11936(6) 0.0601(4) 0.0191(3) Uani d . 1
H H8 0.3764 0.1480 0.1861 0.023 Uiso calc R 1
C C9 0.41349(11) 0.08728(6) -0.1098(4) 0.0185(3) Uani d . 1
H H9 0.3813 0.0609 -0.2440 0.022 Uiso calc R 1
C C10 0.52748(12) 0.08815(5) -0.1131(4) 0.0175(3) Uani d . 1
C C11 0.57984(11) 0.04602(5) -0.2616(4) 0.0184(3) Uani d . 1
H H11 0.5401 0.0193 -0.3690 0.022 Uiso calc R 1
C C12 0.68784(11) 0.04173(5) -0.2580(5) 0.0195(3) Uani d . 1
H H12 0.7215 0.0123 -0.3569 0.023 Uiso calc R 1
C C13 0.74565(12) 0.08153(6) -0.1062(4) 0.0190(3) Uani d . 1
C C14 0.69544(12) 0.12507(6) 0.0340(5) 0.0210(3) Uani d . 1
H H14 0.7355 0.1527 0.1299 0.025 Uiso calc R 1
C C15 0.58780(12) 0.12813(6) 0.0338(4) 0.0197(3) Uani d . 1
H H15 0.5543 0.1575 0.1339 0.024 Uiso calc R 1
C C16 0.90530(12) 0.03755(6) -0.2288(5) 0.0257(4) Uani d . 1
H H16A 0.9806 0.0415 -0.1942 0.039 Uiso calc R 1
H H16B 0.8903 0.0357 -0.4738 0.039 Uiso calc R 1
H H16C 0.8814 0.0054 -0.1177 0.039 Uiso calc R 1
O O1 0.19706(8) 0.07117(4) -0.0837(4) 0.0237(3) Uani d . 1
O O2 0.85193(8) 0.08157(4) -0.0835(3) 0.0234(3) Uani d . 1
Cl Cl1 -0.06159(3) 0.262892(14) 0.69857(14) 0.02734(11) Uani d . 1

loop_
_atom_site_aniso_label
_atom_site_aniso_U_11
_atom_site_aniso_U_22
_atom_site_aniso_U_33
_atom_site_aniso_U_12
_atom_site_aniso_U_13
_atom_site_aniso_U_23
C1 0.0165(7) 0.0197(7) 0.0252(10) 0.0001(6) -0.0015(6) 0.0032(6)
C2 0.0235(8) 0.0168(6) 0.0252(9) 0.0001(6) -0.0030(7) -0.0002(6)
C3 0.0198(7) 0.0225(7) 0.0179(8) 0.0074(6) -0.0012(7) 0.0017(6)
C4 0.0178(7) 0.0275(7) 0.0256(9) -0.0026(6) -0.0001(7) 0.0017(7)
C5 0.0202(7) 0.0205(7) 0.0257(10) -0.0025(6) -0.0007(7) -0.0004(6)
C6 0.0168(6) 0.0186(6) 0.0167(7) 0.0017(5) -0.0036(7) 0.0015(7)
C7 0.0206(8) 0.0188(7) 0.0176(8) 0.0009(6) -0.0022(6) 0.0047(6)
C8 0.0179(7) 0.0189(7) 0.0204(8) 0.0006(6) -0.0018(6) 0.0017(6)
C9 0.0211(8) 0.0182(6) 0.0161(8) -0.0015(6) -0.0007(7) 0.0018(6)
C10 0.0182(7) 0.0186(6) 0.0157(8) 0.0011(6) 0.0008(6) 0.0016(7)
C11 0.0223(7) 0.0171(6) 0.0159(8) -0.0025(5) -0.0003(7) -0.0013(6)
C12 0.0215(7) 0.0174(6) 0.0198(9) 0.0024(5) 0.0037(7) -0.0005(6)
C13 0.0178(7) 0.0204(7) 0.0189(8) -0.0010(6) 0.0007(7) 0.0030(6)
C14 0.0219(8) 0.0176(6) 0.0234(9) -0.0018(6) -0.0018(7) -0.0016(6)
C15 0.0228(8) 0.0163(7) 0.0201(8) 0.0027(6) 0.0012(7) -0.0012(6)
C16 0.0195(7) 0.0276(7) 0.0300(11) 0.0052(6) 0.0002(7) -0.0050(7)
O1 0.0211(6) 0.0198(5) 0.0301(6) -0.0011(4) -0.0028(5) -0.0037(5)
O2 0.0150(5) 0.0235(5) 0.0318(7) 0.0017(4) -0.0007(5) -0.0046(5)
Cl1 0.02487(18) 0.03005(18) 0.0271(2) 0.00920(15) 0.0001(2) -0.00342(19)

loop_
_atom_type_symbol
_atom_type_description
_atom_type_scat_dispersion_real
_atom_type_scat_dispersion_imag
_atom_type_scat_source
C C 0.0033 0.0016 'International Tables Vol C Tables 4.2.6.8 and 6.1.1.4'
H H 0.0000 0.0000 'International Tables Vol C Tables 4.2.6.8 and 6.1.1.4'
O O 0.0106 0.0060 'International Tables Vol C Tables 4.2.6.8 and 6.1.1.4'
Cl Cl 0.1484 0.1585 'International Tables Vol C Tables 4.2.6.8 and 6.1.1.4'

loop_
_geom_angle_atom_site_label_1
_geom_angle_atom_site_label_2
_geom_angle_atom_site_label_3
_geom_angle
C2 C1 C6 120.75(14)
C2 C1 H1 119.6
C6 C1 H1 119.6
C3 C2 C1 118.84(14)
C3 C2 H2 120.6
C1 C2 H2 120.6
C4 C3 C2 121.77(15)
C4 C3 Cl1 119.04(12)
C2 C3 Cl1 119.19(12)
C5 C4 C3 118.53(15)
C5 C4 H4 120.7
C3 C4 H4 120.7
C4 C5 C6 121.49(14)
C4 C5 H5 119.3
C6 C5 H5 119.3
C5 C6 C1 118.63(14)
C5 C6 C7 118.40(13)
C1 C6 C7 122.97(13)
O1 C7 C8 121.77(14)
O1 C7 C6 119.40(14)
C8 C7 C6 118.82(13)
C9 C8 C7 120.17(14)
C9 C8 H8 119.9
C7 C8 H8 119.9
C8 C9 C10 127.75(14)
C8 C9 H9 116.1
C10 C9 H9 116.1
C11 C10 C15 117.85(13)
C11 C10 C9 118.20(13)
C15 C10 C9 123.91(14)
C12 C11 C10 122.40(14)
C12 C11 H11 118.8
C10 C11 H11 118.8
C11 C12 C13 118.51(14)
C11 C12 H12 120.7
C13 C12 H12 120.7
O2 C13 C12 124.03(13)
O2 C13 C14 115.67(13)
C12 C13 C14 120.30(14)
C15 C14 C13 120.29(14)
C15 C14 H14 119.9
C13 C14 H14 119.9
C14 C15 C10 120.58(14)
C14 C15 H15 119.7
C10 C15 H15 119.7
O2 C16 H16A 109.5
O2 C16 H16B 109.5
H16A C16 H16B 109.5
O2 C16 H16C 109.5
H16A C16 H16C 109.5
H16B C16 H16C 109.5
C13 O2 C16 116.71(12)

loop_
_geom_bond_atom_site_label_1
_geom_bond_atom_site_label_2
_geom_bond_distance
_geom_bond_publ_flag
C1 C2 1.387(2) ?
C1 C6 1.3976(19) ?
C1 H1 0.9500 ?
C2 C3 1.386(2) ?
C2 H2 0.9500 ?
C3 C4 1.384(2) ?
C3 Cl1 1.7423(16) ?
C4 C5 1.381(2) ?
C4 H4 0.9500 ?
C5 C6 1.392(2) ?
C5 H5 0.9500 ?
C6 C7 1.496(2) y
C7 O1 1.2312(19) ?
C7 C8 1.479(2) y
C8 C9 1.342(2) y
C8 H8 0.9500 ?
C9 C10 1.461(2) y
C9 H9 0.9500 ?
C10 C11 1.396(2) ?
C10 C15 1.405(2) ?
C11 C12 1.3888(19) ?
C11 H11 0.9500 ?
C12 C13 1.392(2) ?
C12 H12 0.9500 ?
C13 O2 1.3653(18) ?
C13 C14 1.398(2) ?
C14 C15 1.382(2) ?
C14 H14 0.9500 ?
C15 H15 0.9500 ?
C16 O2 1.4344(19) ?
C16 H16A 0.9800 ?
C16 H16B 0.9800 ?
C16 H16C 0.9800 ?

loop_
_geom_hbond_atom_site_label_D
_geom_hbond_atom_site_label_H
_geom_hbond_atom_site_label_A
_geom_hbond_site_symmetry_A
_geom_hbond_distance_DH
_geom_hbond_distance_HA
_geom_hbond_distance_DA
_geom_hbond_angle_DHA
C9 H9 O1 . 0.95 2.46 2.8065(19) 102
C12 H12 O1 2_654 0.95 2.54 3.4828(18) 175

loop_
_geom_torsion_atom_site_label_1
_geom_torsion_atom_site_label_2
_geom_torsion_atom_site_label_3
_geom_torsion_atom_site_label_4
_geom_torsion
_geom_torsion_publ_flag
C6 C1 C2 C3 0.2(2) ?
C1 C2 C3 C4 0.3(3) ?
C1 C2 C3 Cl1 -179.03(13) ?
C2 C3 C4 C5 -0.7(3) ?
Cl1 C3 C4 C5 178.70(13) ?
C3 C4 C5 C6 0.5(3) ?
C4 C5 C6 C1 -0.1(3) ?
C4 C5 C6 C7 -179.34(15) ?
C2 C1 C6 C5 -0.3(2) ?
C2 C1 C6 C7 178.96(16) ?
C5 C6 C7 O1 16.7(2) y
C1 C6 C7 O1 -162.55(15) ?
C5 C6 C7 C8 -162.25(15) ?
C1 C6 C7 C8 18.5(2) ?
O1 C7 C8 C9 6.4(2) y
C6 C7 C8 C9 -174.69(15) ?
C7 C8 C9 C10 -175.77(14) ?
C8 C9 C10 C11 169.56(16) ?
C8 C9 C10 C15 -8.4(3) ?
C15 C10 C11 C12 2.2(3) ?
C9 C10 C11 C12 -175.87(15) ?
C10 C11 C12 C13 -1.3(3) ?
C11 C12 C13 O2 179.30(15) ?
C11 C12 C13 C14 -1.0(3) ?
O2 C13 C14 C15 -178.00(15) ?
C12 C13 C14 C15 2.3(3) ?
C13 C14 C15 C10 -1.3(3) ?
C11 C10 C15 C14 -0.9(3) ?
C9 C10 C15 C14 177.08(15) ?
C12 C13 O2 C16 0.4(2) ?
C14 C13 O2 C16 -179.36(14) ?

loop_
_cod_related_entry_id
_cod_related_entry_database
_cod_related_entry_code
1 ChemSpider 30654938
